data_1575722
loop_
_publ_author_name
'Jin, Yujie'
'Chen, Lianyu'
'Jiang, Chennuo'
'Liu, Jiyong'
'Zhang, Kang'
'Duttwyler, Simon'

_publ_section_title
;
 Microwave-assisted Pd-catalyzed B-N cross-coupling for efficient
 functionalization of the carbaborate
 [CB<sub>11</sub>H<sub>12</sub>]<sup/>.
;
_journal_issue 83
_journal_name_full 'Chemical communications (Cambridge, England)'
_journal_page_first 16262
_journal_page_last 16265
_journal_paper_doi 10.1039/d5cc04753f
_journal_volume 61
_journal_year 2025
_chemical_formula_moiety 'C7 H17 B11 N, C8 H20 N'
_chemical_formula_sum 'C15 H37 B11 N2'
_chemical_formula_weight 364.37
_space_group_crystal_system orthorhombic
_space_group_IT_number 61
_space_group_name_Hall '-P 2ac 2ab'
_space_group_name_H-M_alt 'P b c a'
_atom_sites_solution_hydrogens geom
_atom_sites_solution_primary dual
_audit_creation_date 2023-03-28
_audit_creation_method
;
Olex2 1.5
(compiled 2022.04.07 svn.rca3783a0 for OlexSys, GUI svn.r6498)
;
_audit_update_record
;
2025-08-11 deposited with the CCDC.	2025-09-12 downloaded from the CCDC.
;
_cell_angle_alpha 90
_cell_angle_beta 90
_cell_angle_gamma 90
_cell_formula_units_Z 8
_cell_length_a 10.6892(7)
_cell_length_b 16.9696(11)
_cell_length_c 25.4052(18)
_cell_measurement_reflns_used 7445
_cell_measurement_temperature 170.00
_cell_measurement_theta_max 60.364
_cell_measurement_theta_min 3.026
_cell_volume 4608.3(5)
_computing_cell_refinement 'SAINT V8.40B (Bruker Nano, Inc., 2019)'
_computing_data_collection 'Bruker Instrument Service vV6.2.14'
_computing_data_reduction 'SAINT V8.40B (Bruker Nano, Inc., 2019)'
_computing_molecular_graphics 'Olex2 1.5 (Dolomanov et al., 2009)'
_computing_publication_material 'Olex2 1.5 (Dolomanov et al., 2009)'
_computing_structure_refinement 'SHELXL 2019/2 (Sheldrick, 2015)'
_computing_structure_solution 'SHELXT 2018/2 (Sheldrick, 2018)'
_diffrn_ambient_temperature 170.00
_diffrn_measured_fraction_theta_full 0.998
_diffrn_measured_fraction_theta_max 0.996
_diffrn_measurement_device_type 'zju Bruker D8 Venture'
_diffrn_measurement_method '\w and \f scans'
_diffrn_radiation_type GaK\a
_diffrn_radiation_wavelength 1.34139
_diffrn_reflns_av_R_equivalents 0.1088
_diffrn_reflns_av_unetI/netI 0.0867
_diffrn_reflns_Laue_measured_fraction_full 0.998
_diffrn_reflns_Laue_measured_fraction_max 0.996
_diffrn_reflns_limit_h_max 13
_diffrn_reflns_limit_h_min -13
_diffrn_reflns_limit_k_max 21
_diffrn_reflns_limit_k_min -22
_diffrn_reflns_limit_l_max 32
_diffrn_reflns_limit_l_min -32
_diffrn_reflns_number 74196
_diffrn_reflns_point_group_measured_fraction_full 0.998
_diffrn_reflns_point_group_measured_fraction_max 0.996
_diffrn_reflns_theta_full 53.594
_diffrn_reflns_theta_max 60.763
_diffrn_reflns_theta_min 3.027
_diffrn_source_current 3.57
_diffrn_source_power 0.24957869999999996
_diffrn_source_voltage 69.91
_exptl_absorpt_coefficient_mu 0.241
_exptl_absorpt_correction_T_max 0.7519
_exptl_absorpt_correction_T_min 0.6277
_exptl_absorpt_correction_type multi-scan
_exptl_absorpt_process_details
;
SADABS-2016/2 (Bruker,2016/2) was used for absorption correction.
wR2(int) was 0.0908 before and 0.0713 after correction.
The Ratio of minimum to maximum transmission is 0.8348.
The \l/2 correction factor is Not present.
;
_exptl_crystal_colour colourless
_exptl_crystal_colour_primary colourless
_exptl_crystal_density_diffrn 1.050
_exptl_crystal_description block
_exptl_crystal_F_000 1568
_exptl_crystal_size_max 0.08
_exptl_crystal_size_mid 0.05
_exptl_crystal_size_min 0.03
_refine_diff_density_max 0.431
_refine_diff_density_min -0.256
_refine_diff_density_rms 0.052
_refine_ls_extinction_method none
_refine_ls_goodness_of_fit_ref 1.056
_refine_ls_hydrogen_treatment constr
_refine_ls_matrix_type full
_refine_ls_number_parameters 257
_refine_ls_number_reflns 5284
_refine_ls_number_restraints 0
_refine_ls_restrained_S_all 1.056
_refine_ls_R_factor_all 0.0940
_refine_ls_R_factor_gt 0.0670
_refine_ls_shift/su_max 0.001
_refine_ls_shift/su_mean 0.000
_refine_ls_structure_factor_coef Fsqd
_refine_ls_weighting_details 'w=1/[\s^2^(Fo^2^)+(0.0942P)^2^+1.6580P] where P=(Fo^2^+2Fc^2^)/3'
_refine_ls_weighting_scheme calc
_refine_ls_wR_factor_gt 0.1785
_refine_ls_wR_factor_ref 0.2012
_reflns_Friedel_coverage 0.000
_reflns_number_gt 3663
_reflns_number_total 5284
_reflns_threshold_expression 'I > 2\s(I)'
_cod_data_source_file d5cc04753f2.cif
_cod_data_source_block 230321_jyj_753_0m
_cod_depositor_comments 'Adding full bibliography for 1575720--1575723.cif.'
_cod_database_code 1575722
_shelx_shelxl_version_number 2019/2
_shelx_space_group_comment
;
The symmetry employed for this shelxl refinement is uniquely defined
by the following loop, which should always be used as a source of
symmetry information in preference to the above space-group names.
They are only intended as comments.
;
_shelx_estimated_absorpt_t_max 0.993
_shelx_estimated_absorpt_t_min 0.981
_olex2_refinement_description
;
1. Fixed Uiso
 At 1.2 times of:
  All B(H) groups, All C(H) groups, All C(H,H) groups, All N(H) groups
 At 1.5 times of:
  All C(H,H,H) groups
2.a Secondary CH2 refined with riding coordinates:
 C8(H8A,H8B), C10(H10A,H10B), C14(H14A,H14B), C12(H12A,H12B)
2.b Aromatic/amide H refined with riding coordinates:
 N1(H1), C3(H3), C7(H7), C4(H4), C5(H5), C6(H6)
2.c Idealised Me refined as rotating group:
 C9(H9A,H9B,H9C), C11(H11A,H11B,H11C), C15(H15A,H15B,H15C), C13(H13A,H13B,H13C)
2.d Boron cage BH refined with riding coordinates:
 C1(H1A), B1(H1B), B2(H2), B3(H3A), B4(H4A), B5(H5A), B6(H6A), B7(H7A), B8(H8),
  B9(H9), B10(H10)
;
_olex2_submission_special_instructions 'No special instructions were received'

loop_
_space_group_symop_operation_xyz
'x, y, z'
'-x+1/2, -y, z+1/2'
'-x, y+1/2, -z+1/2'
'x+1/2, -y+1/2, -z'
'-x, -y, -z'
'x-1/2, y, -z-1/2'
'x, -y-1/2, z-1/2'
'-x-1/2, y-1/2, z'

loop_
_atom_site_label
_atom_site_type_symbol
_atom_site_fract_x
_atom_site_fract_y
_atom_site_fract_z
_atom_site_U_iso_or_equiv
_atom_site_adp_type
_atom_site_occupancy
_atom_site_site_symmetry_order
_atom_site_calc_flag
_atom_site_refinement_flags_posn
_atom_site_refinement_flags_adp
_atom_site_refinement_flags_occupancy
_atom_site_disorder_assembly
_atom_site_disorder_group
N1 N 0.49218(14) 0.81800(10) 0.42654(6) 0.0406(4) Uani 1 1 d . . . . .
H1 H 0.454101 0.811432 0.456933 0.049 Uiso 1 1 calc R U . . .
C1 C 0.18679(18) 0.83818(13) 0.29292(8) 0.0454(5) Uani 1 1 d . . . . .
H1A H 0.111471 0.842541 0.262410 0.054 Uiso 1 1 calc R U . . .
C2 C 0.62057(15) 0.81969(9) 0.43048(7) 0.0290(4) Uani 1 1 d . . . . .
C3 C 0.67732(17) 0.81575(11) 0.48051(7) 0.0359(4) Uani 1 1 d . . . . .
H3 H 0.626330 0.812552 0.511060 0.043 Uiso 1 1 calc R U . . .
C7 C 0.69819(16) 0.82425(9) 0.38640(7) 0.0290(4) Uani 1 1 d . . . . .
H7 H 0.662721 0.826939 0.352163 0.035 Uiso 1 1 calc R U . . .
C4 C 0.80613(17) 0.81647(12) 0.48578(7) 0.0402(4) Uani 1 1 d . . . . .
H4 H 0.842705 0.813638 0.519810 0.048 Uiso 1 1 calc R U . . .
C5 C 0.88209(17) 0.82129(11) 0.44169(7) 0.0374(4) Uani 1 1 d . . . . .
H5 H 0.970574 0.822137 0.445131 0.045 Uiso 1 1 calc R U . . .
C6 C 0.82650(16) 0.82484(9) 0.39257(7) 0.0312(4) Uani 1 1 d . . . . .
H6 H 0.878132 0.827778 0.362201 0.037 Uiso 1 1 calc R U . . .
B1 B 0.2656(2) 0.75146(15) 0.29729(9) 0.0438(5) Uani 1 1 d . . . . .
H1B H 0.247363 0.698675 0.271964 0.053 Uiso 1 1 calc R U . . .
B2 B 0.3390(2) 0.83830(15) 0.27198(9) 0.0450(5) Uani 1 1 d . . . . .
H2 H 0.369897 0.842603 0.229955 0.054 Uiso 1 1 calc R U . . .
B3 B 0.2731(2) 0.92028(14) 0.30509(9) 0.0440(5) Uani 1 1 d . . . . .
H3A H 0.259631 0.978277 0.284829 0.053 Uiso 1 1 calc R U . . .
B4 B 0.1639(2) 0.88493(14) 0.35139(9) 0.0408(5) Uani 1 1 d . . . . .
H4A H 0.078674 0.919902 0.361992 0.049 Uiso 1 1 calc R U . . .
B5 B 0.1591(2) 0.78056(14) 0.34647(9) 0.0411(5) Uani 1 1 d . . . . .
H5A H 0.070809 0.746725 0.353813 0.049 Uiso 1 1 calc R U . . .
B6 B 0.30736(19) 0.74309(13) 0.36406(8) 0.0367(5) Uani 1 1 d . . . . .
H6A H 0.318668 0.684227 0.383422 0.044 Uiso 1 1 calc R U . . .
B7 B 0.41909(18) 0.77869(13) 0.31799(8) 0.0347(4) Uani 1 1 d . . . . .
H7A H 0.503646 0.743490 0.306819 0.042 Uiso 1 1 calc R U . . .
B8 B 0.42393(19) 0.88387(13) 0.32313(8) 0.0360(5) Uani 1 1 d . . . . .
H8 H 0.511831 0.917942 0.315519 0.043 Uiso 1 1 calc R U . . .
B9 B 0.31467(19) 0.91350(12) 0.37211(9) 0.0368(5) Uani 1 1 d . . . . .
H9 H 0.330676 0.967343 0.396700 0.044 Uiso 1 1 calc R U . . .
B10 B 0.24271(18) 0.82636(12) 0.39765(8) 0.0328(4) Uani 1 1 d . . . . .
H10 H 0.210642 0.822590 0.439542 0.039 Uiso 1 1 calc R U . . .
B11 B 0.40491(18) 0.82505(12) 0.38118(7) 0.0308(4) Uani 1 1 d . . . . .
N2 N 0.75366(14) 1.07410(8) 0.37648(6) 0.0339(4) Uani 1 1 d . . . . .
C8 C 0.82269(18) 1.01640(10) 0.34137(7) 0.0362(4) Uani 1 1 d . . . . .
H8A H 0.863980 0.976648 0.363991 0.043 Uiso 1 1 calc R U . . .
H8B H 0.760503 0.988382 0.319371 0.043 Uiso 1 1 calc R U . . .
C9 C 0.9204(2) 1.05215(13) 0.30547(8) 0.0485(5) Uani 1 1 d . . . . .
H9A H 0.881254 1.092287 0.283140 0.073 Uiso 1 1 calc R U . . .
H9B H 0.956689 1.010827 0.283275 0.073 Uiso 1 1 calc R U . . .
H9C H 0.986364 1.076481 0.326737 0.073 Uiso 1 1 calc R U . . .
C10 C 0.8437(2) 1.11718(12) 0.41255(8) 0.0503(5) Uani 1 1 d . . . . .
H10A H 0.902537 1.148069 0.390628 0.060 Uiso 1 1 calc R U . . .
H10B H 0.795543 1.154918 0.434273 0.060 Uiso 1 1 calc R U . . .
C11 C 0.9187(3) 1.06464(16) 0.44878(11) 0.0760(9) Uani 1 1 d . . . . .
H11A H 0.968812 1.027890 0.427762 0.114 Uiso 1 1 calc R U . . .
H11B H 0.861730 1.034891 0.471537 0.114 Uiso 1 1 calc R U . . .
H11C H 0.974281 1.097060 0.470518 0.114 Uiso 1 1 calc R U . . .
C14 C 0.6598(2) 1.02590(12) 0.40773(7) 0.0450(5) Uani 1 1 d . . . . .
H14A H 0.603631 0.998485 0.382736 0.054 Uiso 1 1 calc R U . . .
H14B H 0.705696 0.985075 0.427776 0.054 Uiso 1 1 calc R U . . .
C15 C 0.5805(3) 1.07310(15) 0.44582(10) 0.0760(9) Uani 1 1 d . . . . .
H15A H 0.538965 1.116096 0.426891 0.114 Uiso 1 1 calc R U . . .
H15B H 0.633913 1.095058 0.473524 0.114 Uiso 1 1 calc R U . . .
H15C H 0.517246 1.038678 0.461682 0.114 Uiso 1 1 calc R U . . .
C12 C 0.68787(18) 1.13654(10) 0.34388(7) 0.0390(4) Uani 1 1 d . . . . .
H12A H 0.645408 1.173514 0.368157 0.047 Uiso 1 1 calc R U . . .
H12B H 0.752021 1.166876 0.324395 0.047 Uiso 1 1 calc R U . . .
C13 C 0.5929(2) 1.10644(13) 0.30496(8) 0.0491(5) Uani 1 1 d . . . . .
H13A H 0.633077 1.068997 0.280943 0.074 Uiso 1 1 calc R U . . .
H13B H 0.558966 1.150740 0.284747 0.074 Uiso 1 1 calc R U . . .
H13C H 0.524907 1.080007 0.323868 0.074 Uiso 1 1 calc R U . . .

loop_
_atom_site_aniso_label
_atom_site_aniso_U_11
_atom_site_aniso_U_22
_atom_site_aniso_U_33
_atom_site_aniso_U_23
_atom_site_aniso_U_13
_atom_site_aniso_U_12
N1 0.0276(8) 0.0671(11) 0.0270(7) 0.0014(7) 0.0029(6) 0.0011(7)
C1 0.0294(9) 0.0689(14) 0.0377(10) -0.0003(9) -0.0061(8) 0.0035(9)
C2 0.0263(8) 0.0249(8) 0.0359(9) -0.0002(6) -0.0036(6) 0.0015(6)
C3 0.0340(9) 0.0422(10) 0.0315(9) 0.0018(7) 0.0031(7) -0.0005(7)
C7 0.0336(9) 0.0238(8) 0.0296(8) 0.0000(6) -0.0038(6) 0.0017(6)
C4 0.0345(10) 0.0523(11) 0.0337(9) 0.0034(8) -0.0068(7) -0.0005(8)
C5 0.0252(8) 0.0460(11) 0.0411(10) 0.0029(8) -0.0032(7) 0.0000(7)
C6 0.0320(9) 0.0272(8) 0.0345(8) 0.0007(7) 0.0034(7) -0.0002(7)
B1 0.0362(11) 0.0555(14) 0.0398(11) -0.0167(10) -0.0032(9) -0.0030(10)
B2 0.0366(11) 0.0682(16) 0.0302(10) 0.0030(10) -0.0006(9) 0.0037(10)
B3 0.0386(12) 0.0499(14) 0.0436(12) 0.0155(10) -0.0006(9) 0.0079(10)
B4 0.0304(10) 0.0483(13) 0.0436(11) 0.0046(10) 0.0032(9) 0.0071(9)
B5 0.0311(10) 0.0494(13) 0.0428(12) -0.0037(10) 0.0020(9) -0.0047(9)
B6 0.0349(10) 0.0343(11) 0.0408(11) -0.0021(8) 0.0000(9) 0.0013(8)
B7 0.0269(9) 0.0425(11) 0.0348(10) -0.0056(8) 0.0026(8) 0.0016(8)
B8 0.0301(10) 0.0407(11) 0.0372(10) 0.0041(8) 0.0033(8) -0.0003(8)
B9 0.0329(11) 0.0328(10) 0.0447(11) -0.0006(8) 0.0004(9) 0.0034(8)
B10 0.0274(9) 0.0389(11) 0.0321(10) -0.0014(8) 0.0012(7) 0.0009(8)
B11 0.0261(9) 0.0370(10) 0.0292(9) -0.0015(8) 0.0006(7) 0.0004(7)
N2 0.0464(9) 0.0239(7) 0.0315(7) -0.0029(5) -0.0005(6) -0.0044(6)
C8 0.0435(10) 0.0267(9) 0.0384(9) -0.0024(7) -0.0002(8) 0.0014(7)
C9 0.0479(12) 0.0449(11) 0.0528(12) 0.0037(9) 0.0084(10) 0.0032(9)
C10 0.0689(14) 0.0359(11) 0.0460(11) -0.0064(8) -0.0127(10) -0.0133(10)
C11 0.101(2) 0.0613(16) 0.0661(16) 0.0017(13) -0.0438(16) -0.0150(15)
C14 0.0616(13) 0.0349(10) 0.0385(10) -0.0001(8) 0.0103(9) -0.0102(9)
C15 0.104(2) 0.0608(16) 0.0632(15) -0.0104(12) 0.0433(16) -0.0072(15)
C12 0.0491(11) 0.0253(9) 0.0426(10) -0.0001(7) 0.0038(8) 0.0035(8)
C13 0.0491(12) 0.0451(12) 0.0532(12) 0.0016(9) -0.0073(10) 0.0045(9)

loop_
_atom_type_symbol
_atom_type_description
_atom_type_scat_dispersion_real
_atom_type_scat_dispersion_imag
_atom_type_scat_source
C C 0.0137 0.0067 'International Tables Vol C Tables 4.2.6.8 and 6.1.1.4'
H H 0.0000 0.0000 'International Tables Vol C Tables 4.2.6.8 and 6.1.1.4'
B B 0.0070 0.0029 'International Tables Vol C Tables 4.2.6.8 and 6.1.1.4'
N N 0.0241 0.0134 'International Tables Vol C Tables 4.2.6.8 and 6.1.1.4'

loop_
_geom_angle_atom_site_label_1
_geom_angle_atom_site_label_2
_geom_angle_atom_site_label_3
_geom_angle
_geom_angle_site_symmetry_1
_geom_angle_site_symmetry_3
_geom_angle_publ_flag
C2 N1 H1 113.6 . . ?
C2 N1 B11 132.84(15) . . ?
B11 N1 H1 113.6 . . ?
B1 C1 H1A 117.3 . . ?
B1 C1 B2 63.26(13) . . ?
B1 C1 B3 115.38(15) . . ?
B1 C1 B4 114.71(15) . . ?
B1 C1 B5 62.39(13) . . ?
B2 C1 H1A 117.9 . . ?
B3 C1 H1A 117.5 . . ?
B3 C1 B2 62.57(13) . . ?
B3 C1 B4 62.43(13) . . ?
B3 C1 B5 114.85(15) . . ?
B4 C1 H1A 118.0 . . ?
B4 C1 B2 114.04(15) . . ?
B5 C1 H1A 117.8 . . ?
B5 C1 B2 114.50(15) . . ?
B5 C1 B4 62.93(13) . . ?
N1 C2 C3 119.58(16) . . ?
N1 C2 C7 122.38(15) . . ?
C7 C2 C3 118.04(15) . . ?
C2 C3 H3 119.5 . . ?
C4 C3 C2 121.00(17) . . ?
C4 C3 H3 119.5 . . ?
C2 C7 H7 120.0 . . ?
C6 C7 C2 119.99(15) . . ?
C6 C7 H7 120.0 . . ?
C3 C4 H4 119.8 . . ?
C3 C4 C5 120.35(17) . . ?
C5 C4 H4 119.8 . . ?
C4 C5 H5 120.7 . . ?
C6 C5 C4 118.68(17) . . ?
C6 C5 H5 120.7 . . ?
C7 C6 C5 121.92(16) . . ?
C7 C6 H6 119.0 . . ?
C5 C6 H6 119.0 . . ?
C1 B1 H1B 124.6 . . ?
C1 B1 B2 58.70(13) . . ?
C1 B1 B5 58.86(13) . . ?
C1 B1 B6 104.98(15) . . ?
C1 B1 B7 104.53(16) . . ?
B2 B1 H1B 121.9 . . ?
B5 B1 H1B 121.3 . . ?
B5 B1 B2 107.90(17) . . ?
B5 B1 B7 108.24(15) . . ?
B6 B1 H1B 122.2 . . ?
B6 B1 B2 107.57(15) . . ?
B6 B1 B5 60.18(12) . . ?
B6 B1 B7 60.23(12) . . ?
B7 B1 H1B 122.5 . . ?
B7 B1 B2 59.30(12) . . ?
C1 B2 B1 58.04(13) . . ?
C1 B2 H2 125.2 . . ?
C1 B2 B3 58.38(13) . . ?
C1 B2 B7 104.73(15) . . ?
C1 B2 B8 105.12(15) . . ?
B1 B2 H2 121.7 . . ?
B3 B2 B1 107.59(16) . . ?
B3 B2 H2 121.2 . . ?
B7 B2 B1 60.20(13) . . ?
B7 B2 H2 121.7 . . ?
B7 B2 B3 109.14(15) . . ?
B8 B2 B1 108.79(15) . . ?
B8 B2 H2 121.5 . . ?
B8 B2 B3 60.69(13) . . ?
B8 B2 B7 60.94(12) . . ?
C1 B3 B2 59.05(13) . . ?
C1 B3 H3A 124.5 . . ?
C1 B3 B4 58.84(13) . . ?
C1 B3 B8 104.67(15) . . ?
C1 B3 B9 105.01(15) . . ?
B2 B3 H3A 121.5 . . ?
B2 B3 B8 59.44(12) . . ?
B4 B3 B2 108.23(17) . . ?
B4 B3 H3A 121.3 . . ?
B4 B3 B8 108.00(15) . . ?
B4 B3 B9 60.02(12) . . ?
B8 B3 H3A 122.6 . . ?
B9 B3 B2 107.89(15) . . ?
B9 B3 H3A 122.2 . . ?
B9 B3 B8 60.16(12) . . ?
C1 B4 B3 58.73(13) . . ?
C1 B4 H4A 125.0 . . ?
C1 B4 B5 58.53(13) . . ?
C1 B4 B9 104.91(15) . . ?
C1 B4 B10 104.56(15) . . ?
B3 B4 H4A 121.3 . . ?
B3 B4 B5 108.16(16) . . ?
B3 B4 B9 60.00(13) . . ?
B5 B4 H4A 121.4 . . ?
B9 B4 H4A 121.7 . . ?
B9 B4 B5 108.76(15) . . ?
B10 B4 B3 108.76(15) . . ?
B10 B4 H4A 122.0 . . ?
B10 B4 B5 59.75(12) . . ?
B10 B4 B9 61.12(12) . . ?
C1 B5 B1 58.76(13) . . ?
C1 B5 B4 58.54(13) . . ?
C1 B5 H5A 125.1 . . ?
C1 B5 B6 104.65(15) . . ?
C1 B5 B10 104.39(15) . . ?
B1 B5 B4 108.10(16) . . ?
B1 B5 H5A 121.3 . . ?
B1 B5 B6 59.86(12) . . ?
B4 B5 H5A 121.6 . . ?
B6 B5 B4 108.37(15) . . ?
B6 B5 H5A 122.0 . . ?
B10 B5 B1 108.63(15) . . ?
B10 B5 B4 59.51(12) . . ?
B10 B5 H5A 122.1 . . ?
B10 B5 B6 61.03(12) . . ?
B1 B6 B5 59.96(12) . . ?
B1 B6 H6A 121.5 . . ?
B1 B6 B7 60.55(12) . . ?
B1 B6 B10 107.34(15) . . ?
B1 B6 B11 108.59(15) . . ?
B5 B6 H6A 122.0 . . ?
B5 B6 B7 108.31(15) . . ?
B5 B6 B10 59.31(12) . . ?
B5 B6 B11 107.72(15) . . ?
B7 B6 H6A 121.3 . . ?
B7 B6 B10 107.76(14) . . ?
B7 B6 B11 60.34(11) . . ?
B10 B6 H6A 122.4 . . ?
B10 B6 B11 59.74(11) . . ?
B11 B6 H6A 121.5 . . ?
B1 B7 H7A 122.0 . . ?
B1 B7 B8 107.85(15) . . ?
B1 B7 B11 107.45(14) . . ?
B2 B7 B1 60.51(13) . . ?
B2 B7 B6 107.73(15) . . ?
B2 B7 H7A 121.9 . . ?
B2 B7 B8 59.44(13) . . ?
B2 B7 B11 107.45(15) . . ?
B6 B7 B1 59.22(12) . . ?
B6 B7 H7A 121.8 . . ?
B6 B7 B8 108.07(14) . . ?
B6 B7 B11 60.22(11) . . ?
B8 B7 H7A 121.8 . . ?
B8 B7 B11 60.00(11) . . ?
B11 B7 H7A 121.9 . . ?
B2 B8 B3 59.87(13) . . ?
B2 B8 B7 59.62(12) . . ?
B2 B8 H8 122.1 . . ?
B2 B8 B9 107.53(15) . . ?
B2 B8 B11 107.68(15) . . ?
B3 B8 B7 107.46(15) . . ?
B3 B8 H8 122.3 . . ?
B3 B8 B11 107.54(14) . . ?
B7 B8 H8 121.8 . . ?
B7 B8 B11 60.10(11) . . ?
B9 B8 B3 59.28(12) . . ?
B9 B8 B7 108.29(14) . . ?
B9 B8 H8 121.7 . . ?
B9 B8 B11 60.49(11) . . ?
B11 B8 H8 121.6 . . ?
B3 B9 B4 59.98(12) . . ?
B3 B9 B8 60.55(12) . . ?
B3 B9 H9 121.6 . . ?
B3 B9 B10 107.21(15) . . ?
B3 B9 B11 108.25(15) . . ?
B4 B9 B8 108.27(15) . . ?
B4 B9 H9 122.0 . . ?
B4 B9 B10 59.20(12) . . ?
B4 B9 B11 107.39(15) . . ?
B8 B9 H9 121.4 . . ?
B8 B9 B10 107.60(14) . . ?
B8 B9 B11 60.12(11) . . ?
B10 B9 H9 122.5 . . ?
B10 B9 B11 59.63(11) . . ?
B11 B9 H9 121.8 . . ?
B4 B10 B5 60.74(13) . . ?
B4 B10 B6 108.26(15) . . ?
B4 B10 B9 59.68(12) . . ?
B4 B10 H10 121.5 . . ?
B4 B10 B11 108.46(14) . . ?
B5 B10 B6 59.66(12) . . ?
B5 B10 B9 108.41(15) . . ?
B5 B10 H10 121.4 . . ?
B5 B10 B11 108.37(14) . . ?
B6 B10 H10 121.8 . . ?
B9 B10 B6 108.28(14) . . ?
B9 B10 H10 121.6 . . ?
B11 B10 B6 60.19(11) . . ?
B11 B10 B9 60.47(11) . . ?
B11 B10 H10 121.3 . . ?
N1 B11 B6 119.37(15) . . ?
N1 B11 B7 127.23(15) . . ?
N1 B11 B8 127.67(15) . . ?
N1 B11 B9 120.17(15) . . ?
N1 B11 B10 115.39(14) . . ?
B6 B11 B7 59.44(11) . . ?
B6 B11 B8 107.37(14) . . ?
B6 B11 B9 107.73(14) . . ?
B7 B11 B9 107.25(14) . . ?
B8 B11 B7 59.90(12) . . ?
B8 B11 B9 59.39(11) . . ?
B10 B11 B6 60.06(11) . . ?
B10 B11 B7 107.31(13) . . ?
B10 B11 B8 107.24(13) . . ?
B10 B11 B9 59.90(11) . . ?
C8 N2 C10 110.96(15) . . ?
C8 N2 C14 106.33(13) . . ?
C8 N2 C12 110.82(13) . . ?
C10 N2 C14 111.29(15) . . ?
C10 N2 C12 106.70(14) . . ?
C12 N2 C14 110.81(15) . . ?
N2 C8 H8A 108.4 . . ?
N2 C8 H8B 108.4 . . ?
H8A C8 H8B 107.5 . . ?
C9 C8 N2 115.55(15) . . ?
C9 C8 H8A 108.4 . . ?
C9 C8 H8B 108.4 . . ?
C8 C9 H9A 109.5 . . ?
C8 C9 H9B 109.5 . . ?
C8 C9 H9C 109.5 . . ?
H9A C9 H9B 109.5 . . ?
H9A C9 H9C 109.5 . . ?
H9B C9 H9C 109.5 . . ?
N2 C10 H10A 108.6 . . ?
N2 C10 H10B 108.6 . . ?
H10A C10 H10B 107.5 . . ?
C11 C10 N2 114.85(17) . . ?
C11 C10 H10A 108.6 . . ?
C11 C10 H10B 108.6 . . ?
C10 C11 H11A 109.5 . . ?
C10 C11 H11B 109.5 . . ?
C10 C11 H11C 109.5 . . ?
H11A C11 H11B 109.5 . . ?
H11A C11 H11C 109.5 . . ?
H11B C11 H11C 109.5 . . ?
N2 C14 H14A 108.6 . . ?
N2 C14 H14B 108.6 . . ?
H14A C14 H14B 107.6 . . ?
C15 C14 N2 114.76(17) . . ?
C15 C14 H14A 108.6 . . ?
C15 C14 H14B 108.6 . . ?
C14 C15 H15A 109.5 . . ?
C14 C15 H15B 109.5 . . ?
C14 C15 H15C 109.5 . . ?
H15A C15 H15B 109.5 . . ?
H15A C15 H15C 109.5 . . ?
H15B C15 H15C 109.5 . . ?
N2 C12 H12A 108.4 . . ?
N2 C12 H12B 108.4 . . ?
H12A C12 H12B 107.4 . . ?
C13 C12 N2 115.70(15) . . ?
C13 C12 H12A 108.4 . . ?
C13 C12 H12B 108.4 . . ?
C12 C13 H13A 109.5 . . ?
C12 C13 H13B 109.5 . . ?
C12 C13 H13C 109.5 . . ?
H13A C13 H13B 109.5 . . ?
H13A C13 H13C 109.5 . . ?
H13B C13 H13C 109.5 . . ?

loop_
_geom_bond_atom_site_label_1
_geom_bond_atom_site_label_2
_geom_bond_distance
_geom_bond_site_symmetry_2
_geom_bond_publ_flag
N1 H1 0.8800 . ?
N1 C2 1.376(2) . ?
N1 B11 1.487(2) . ?
C1 H1A 1.1200 . ?
C1 B1 1.700(3) . ?
C1 B2 1.712(3) . ?
C1 B3 1.700(3) . ?
C1 B4 1.702(3) . ?
C1 B5 1.701(3) . ?
C2 C3 1.410(2) . ?
C2 C7 1.396(2) . ?
C3 H3 0.9500 . ?
C3 C4 1.383(3) . ?
C7 H7 0.9500 . ?
C7 C6 1.380(2) . ?
C4 H4 0.9500 . ?
C4 C5 1.386(3) . ?
C5 H5 0.9500 . ?
C5 C6 1.383(3) . ?
C6 H6 0.9500 . ?
B1 H1B 1.1200 . ?
B1 B2 1.789(4) . ?
B1 B5 1.761(3) . ?
B1 B6 1.760(3) . ?
B1 B7 1.783(3) . ?
B2 H2 1.1200 . ?
B2 B3 1.772(3) . ?
B2 B7 1.767(3) . ?
B2 B8 1.764(3) . ?
B3 H3A 1.1200 . ?
B3 B4 1.763(3) . ?
B3 B8 1.786(3) . ?
B3 B9 1.763(3) . ?
B4 H4A 1.1200 . ?
B4 B5 1.776(3) . ?
B4 B9 1.763(3) . ?
B4 B10 1.755(3) . ?
B5 H5A 1.1200 . ?
B5 B6 1.765(3) . ?
B5 B10 1.759(3) . ?
B6 H6A 1.1200 . ?
B6 B7 1.778(3) . ?
B6 B10 1.790(3) . ?
B6 B11 1.792(3) . ?
B7 H7A 1.1200 . ?
B7 B8 1.790(3) . ?
B7 B11 1.794(3) . ?
B8 H8 1.1200 . ?
B8 B9 1.779(3) . ?
B8 B11 1.792(3) . ?
B9 H9 1.1200 . ?
B9 B10 1.789(3) . ?
B9 B11 1.799(3) . ?
B10 H10 1.1200 . ?
B10 B11 1.784(3) . ?
N2 C8 1.516(2) . ?
N2 C10 1.517(2) . ?
N2 C14 1.519(2) . ?
N2 C12 1.518(2) . ?
C8 H8A 0.9900 . ?
C8 H8B 0.9900 . ?
C8 C9 1.513(3) . ?
C9 H9A 0.9800 . ?
C9 H9B 0.9800 . ?
C9 H9C 0.9800 . ?
C10 H10A 0.9900 . ?
C10 H10B 0.9900 . ?
C10 C11 1.511(3) . ?
C11 H11A 0.9800 . ?
C11 H11B 0.9800 . ?
C11 H11C 0.9800 . ?
C14 H14A 0.9900 . ?
C14 H14B 0.9900 . ?
C14 C15 1.516(3) . ?
C15 H15A 0.9800 . ?
C15 H15B 0.9800 . ?
C15 H15C 0.9800 . ?
C12 H12A 0.9900 . ?
C12 H12B 0.9900 . ?
C12 C13 1.506(3) . ?
C13 H13A 0.9800 . ?
C13 H13B 0.9800 . ?
C13 H13C 0.9800 . ?

loop_
_geom_torsion_atom_site_label_1
_geom_torsion_atom_site_label_2
_geom_torsion_atom_site_label_3
_geom_torsion_atom_site_label_4
_geom_torsion
_geom_torsion_site_symmetry_1
_geom_torsion_site_symmetry_2
_geom_torsion_site_symmetry_3
_geom_torsion_site_symmetry_4
_geom_torsion_publ_flag
N1 C2 C3 C4 179.30(17) . . . . ?
N1 C2 C7 C6 -179.25(16) . . . . ?
C1 B1 B2 B3 32.23(14) . . . . ?
C1 B1 B2 B7 134.64(15) . . . . ?
C1 B1 B2 B8 96.46(17) . . . . ?
C1 B1 B5 B4 -32.81(14) . . . . ?
C1 B1 B5 B6 -133.98(16) . . . . ?
C1 B1 B5 B10 -95.87(17) . . . . ?
C1 B1 B6 B5 39.61(14) . . . . ?
C1 B1 B6 B7 -98.41(16) . . . . ?
C1 B1 B6 B10 2.58(19) . . . . ?
C1 B1 B6 B11 -60.55(18) . . . . ?
C1 B1 B7 B2 -38.91(14) . . . . ?
C1 B1 B7 B6 99.17(16) . . . . ?
C1 B1 B7 B8 -1.64(19) . . . . ?
C1 B1 B7 B11 61.66(18) . . . . ?
C1 B2 B3 B4 33.62(14) . . . . ?
C1 B2 B3 B8 134.19(16) . . . . ?
C1 B2 B3 B9 97.10(16) . . . . ?
C1 B2 B7 B1 38.63(14) . . . . ?
C1 B2 B7 B6 1.6(2) . . . . ?
C1 B2 B7 B8 -99.35(16) . . . . ?
C1 B2 B7 B11 -61.93(18) . . . . ?
C1 B2 B8 B3 -39.24(15) . . . . ?
C1 B2 B8 B7 98.69(16) . . . . ?
C1 B2 B8 B9 -2.6(2) . . . . ?
C1 B2 B8 B11 61.18(19) . . . . ?
C1 B3 B4 B5 32.65(14) . . . . ?
C1 B3 B4 B9 134.27(16) . . . . ?
C1 B3 B4 B10 96.00(17) . . . . ?
C1 B3 B8 B2 39.47(15) . . . . ?
C1 B3 B8 B7 2.17(19) . . . . ?
C1 B3 B8 B9 -99.12(16) . . . . ?
C1 B3 B8 B11 -61.18(19) . . . . ?
C1 B3 B9 B4 -39.37(14) . . . . ?
C1 B3 B9 B8 98.54(16) . . . . ?
C1 B3 B9 B10 -2.33(19) . . . . ?
C1 B3 B9 B11 60.59(18) . . . . ?
C1 B4 B5 B1 32.90(14) . . . . ?
C1 B4 B5 B6 96.27(16) . . . . ?
C1 B4 B5 B10 134.29(15) . . . . ?
C1 B4 B9 B3 39.29(15) . . . . ?
C1 B4 B9 B8 1.4(2) . . . . ?
C1 B4 B9 B10 -98.65(16) . . . . ?
C1 B4 B9 B11 -62.12(18) . . . . ?
C1 B4 B10 B5 -39.11(14) . . . . ?
C1 B4 B10 B6 -1.72(19) . . . . ?
C1 B4 B10 B9 99.22(16) . . . . ?
C1 B4 B10 B11 62.07(18) . . . . ?
C1 B5 B6 B1 -39.49(15) . . . . ?
C1 B5 B6 B7 -1.6(2) . . . . ?
C1 B5 B6 B10 98.56(16) . . . . ?
C1 B5 B6 B11 62.16(18) . . . . ?
C1 B5 B10 B4 39.08(14) . . . . ?
C1 B5 B10 B6 -99.00(16) . . . . ?
C1 B5 B10 B9 1.86(19) . . . . ?
C1 B5 B10 B11 -62.24(18) . . . . ?
C2 N1 B11 B6 116.0(2) . . . . ?
C2 N1 B11 B7 43.8(3) . . . . ?
C2 N1 B11 B8 -34.1(3) . . . . ?
C2 N1 B11 B9 -106.9(2) . . . . ?
C2 N1 B11 B10 -175.47(17) . . . . ?
C2 C3 C4 C5 0.2(3) . . . . ?
C2 C7 C6 C5 -0.2(2) . . . . ?
C3 C2 C7 C6 0.0(2) . . . . ?
C3 C4 C5 C6 -0.4(3) . . . . ?
C7 C2 C3 C4 0.1(3) . . . . ?
C4 C5 C6 C7 0.4(3) . . . . ?
B1 C1 B2 B3 -143.34(16) . . . . ?
B1 C1 B2 B7 -39.67(14) . . . . ?
B1 C1 B2 B8 -102.98(16) . . . . ?
B1 C1 B3 B2 36.16(16) . . . . ?
B1 C1 B3 B4 -105.92(18) . . . . ?
B1 C1 B3 B8 -3.5(2) . . . . ?
B1 C1 B3 B9 -66.0(2) . . . . ?
B1 C1 B4 B3 106.97(17) . . . . ?
B1 C1 B4 B5 -36.08(16) . . . . ?
B1 C1 B4 B9 67.1(2) . . . . ?
B1 C1 B4 B10 3.6(2) . . . . ?
B1 C1 B5 B4 142.86(15) . . . . ?
B1 C1 B5 B6 40.03(14) . . . . ?
B1 C1 B5 B10 103.30(16) . . . . ?
B1 B2 B3 C1 -32.10(14) . . . . ?
B1 B2 B3 B4 1.5(2) . . . . ?
B1 B2 B3 B8 102.09(16) . . . . ?
B1 B2 B3 B9 65.01(19) . . . . ?
B1 B2 B7 B6 -37.05(14) . . . . ?
B1 B2 B7 B8 -137.98(15) . . . . ?
B1 B2 B7 B11 -100.56(15) . . . . ?
B1 B2 B8 B3 -100.08(17) . . . . ?
B1 B2 B8 B7 37.85(14) . . . . ?
B1 B2 B8 B9 -63.47(19) . . . . ?
B1 B2 B8 B11 0.3(2) . . . . ?
B1 B5 B6 B7 37.85(15) . . . . ?
B1 B5 B6 B10 138.05(16) . . . . ?
B1 B5 B6 B11 101.65(16) . . . . ?
B1 B5 B10 B4 100.49(18) . . . . ?
B1 B5 B10 B6 -37.59(15) . . . . ?
B1 B5 B10 B9 63.3(2) . . . . ?
B1 B5 B10 B11 -0.8(2) . . . . ?
B1 B6 B7 B2 37.62(15) . . . . ?
B1 B6 B7 B8 100.42(16) . . . . ?
B1 B6 B7 B11 137.98(15) . . . . ?
B1 B6 B10 B4 -0.54(19) . . . . ?
B1 B6 B10 B5 37.32(15) . . . . ?
B1 B6 B10 B9 -63.74(18) . . . . ?
B1 B6 B10 B11 -101.80(16) . . . . ?
B1 B6 B11 N1 -156.23(16) . . . . ?
B1 B6 B11 B7 -37.95(14) . . . . ?
B1 B6 B11 B8 -0.60(19) . . . . ?
B1 B6 B11 B9 62.01(18) . . . . ?
B1 B6 B11 B10 99.67(16) . . . . ?
B1 B7 B8 B2 -37.74(14) . . . . ?
B1 B7 B8 B3 -0.33(19) . . . . ?
B1 B7 B8 B9 62.28(18) . . . . ?
B1 B7 B8 B11 100.25(15) . . . . ?
B1 B7 B11 N1 142.54(18) . . . . ?
B1 B7 B11 B6 37.07(14) . . . . ?
B1 B7 B11 B8 -100.92(16) . . . . ?
B1 B7 B11 B9 -63.71(18) . . . . ?
B1 B7 B11 B10 -0.66(19) . . . . ?
B2 C1 B1 B5 141.97(16) . . . . ?
B2 C1 B1 B6 101.71(16) . . . . ?
B2 C1 B1 B7 39.20(14) . . . . ?
B2 C1 B3 B4 -142.08(16) . . . . ?
B2 C1 B3 B8 -39.66(14) . . . . ?
B2 C1 B3 B9 -102.13(16) . . . . ?
B2 C1 B4 B3 36.68(16) . . . . ?
B2 C1 B4 B5 -106.38(18) . . . . ?
B2 C1 B4 B9 -3.2(2) . . . . ?
B2 C1 B4 B10 -66.7(2) . . . . ?
B2 C1 B5 B1 -37.20(16) . . . . ?
B2 C1 B5 B4 105.66(18) . . . . ?
B2 C1 B5 B6 2.8(2) . . . . ?
B2 C1 B5 B10 66.1(2) . . . . ?
B2 B1 B5 C1 33.58(14) . . . . ?
B2 B1 B5 B4 0.8(2) . . . . ?
B2 B1 B5 B6 -100.40(16) . . . . ?
B2 B1 B5 B10 -62.3(2) . . . . ?
B2 B1 B6 B5 100.97(18) . . . . ?
B2 B1 B6 B7 -37.05(14) . . . . ?
B2 B1 B6 B10 63.93(18) . . . . ?
B2 B1 B6 B11 0.8(2) . . . . ?
B2 B1 B7 B6 138.08(16) . . . . ?
B2 B1 B7 B8 37.27(14) . . . . ?
B2 B1 B7 B11 100.57(16) . . . . ?
B2 B3 B4 C1 -33.71(14) . . . . ?
B2 B3 B4 B5 -1.1(2) . . . . ?
B2 B3 B4 B9 100.57(16) . . . . ?
B2 B3 B4 B10 62.3(2) . . . . ?
B2 B3 B8 B7 -37.30(14) . . . . ?
B2 B3 B8 B9 -138.59(16) . . . . ?
B2 B3 B8 B11 -100.65(16) . . . . ?
B2 B3 B9 B4 -101.14(18) . . . . ?
B2 B3 B9 B8 36.77(15) . . . . ?
B2 B3 B9 B10 -64.10(19) . . . . ?
B2 B3 B9 B11 -1.2(2) . . . . ?
B2 B7 B8 B3 37.41(14) . . . . ?
B2 B7 B8 B9 100.03(16) . . . . ?
B2 B7 B8 B11 137.99(15) . . . . ?
B2 B7 B11 N1 -153.70(18) . . . . ?
B2 B7 B11 B6 100.83(16) . . . . ?
B2 B7 B11 B8 -37.16(14) . . . . ?
B2 B7 B11 B9 0.05(18) . . . . ?
B2 B7 B11 B10 63.10(18) . . . . ?
B2 B8 B9 B3 -36.87(15) . . . . ?
B2 B8 B9 B4 0.8(2) . . . . ?
B2 B8 B9 B10 63.35(18) . . . . ?
B2 B8 B9 B11 100.78(16) . . . . ?
B2 B8 B11 N1 153.14(18) . . . . ?
B2 B8 B11 B6 0.16(19) . . . . ?
B2 B8 B11 B7 37.30(14) . . . . ?
B2 B8 B11 B9 -100.54(16) . . . . ?
B2 B8 B11 B10 -63.08(17) . . . . ?
B3 C1 B1 B2 -35.91(16) . . . . ?
B3 C1 B1 B5 106.07(18) . . . . ?
B3 C1 B1 B6 65.8(2) . . . . ?
B3 C1 B1 B7 3.3(2) . . . . ?
B3 C1 B2 B1 143.34(16) . . . . ?
B3 C1 B2 B7 103.67(17) . . . . ?
B3 C1 B2 B8 40.37(15) . . . . ?
B3 C1 B4 B5 -143.06(15) . . . . ?
B3 C1 B4 B9 -39.92(14) . . . . ?
B3 C1 B4 B10 -103.35(16) . . . . ?
B3 C1 B5 B1 -106.90(17) . . . . ?
B3 C1 B5 B4 35.95(16) . . . . ?
B3 C1 B5 B6 -66.9(2) . . . . ?
B3 C1 B5 B10 -3.6(2) . . . . ?
B3 B2 B7 B1 99.77(17) . . . . ?
B3 B2 B7 B6 62.7(2) . . . . ?
B3 B2 B7 B8 -38.20(15) . . . . ?
B3 B2 B7 B11 -0.8(2) . . . . ?
B3 B2 B8 B7 137.93(15) . . . . ?
B3 B2 B8 B9 36.61(15) . . . . ?
B3 B2 B8 B11 100.42(15) . . . . ?
B3 B4 B5 C1 -32.72(14) . . . . ?
B3 B4 B5 B1 0.2(2) . . . . ?
B3 B4 B5 B6 63.55(19) . . . . ?
B3 B4 B5 B10 101.56(16) . . . . ?
B3 B4 B9 B8 -37.93(15) . . . . ?
B3 B4 B9 B10 -137.94(16) . . . . ?
B3 B4 B9 B11 -101.42(16) . . . . ?
B3 B4 B10 B5 -100.54(18) . . . . ?
B3 B4 B10 B6 -63.15(19) . . . . ?
B3 B4 B10 B9 37.79(15) . . . . ?
B3 B4 B10 B11 0.6(2) . . . . ?
B3 B8 B9 B4 37.67(15) . . . . ?
B3 B8 B9 B10 100.22(16) . . . . ?
B3 B8 B9 B11 137.65(15) . . . . ?
B3 B8 B11 N1 -143.72(18) . . . . ?
B3 B8 B11 B6 63.30(18) . . . . ?
B3 B8 B11 B7 100.44(16) . . . . ?
B3 B8 B11 B9 -37.40(15) . . . . ?
B3 B8 B11 B10 0.07(19) . . . . ?
B3 B9 B10 B4 -37.39(14) . . . . ?
B3 B9 B10 B5 0.30(19) . . . . ?
B3 B9 B10 B6 63.51(17) . . . . ?
B3 B9 B10 B11 101.44(15) . . . . ?
B3 B9 B11 N1 156.66(16) . . . . ?
B3 B9 B11 B6 -61.94(18) . . . . ?
B3 B9 B11 B7 0.70(18) . . . . ?
B3 B9 B11 B8 38.14(14) . . . . ?
B3 B9 B11 B10 -99.67(16) . . . . ?
B4 C1 B1 B2 -105.68(18) . . . . ?
B4 C1 B1 B5 36.29(16) . . . . ?
B4 C1 B1 B6 -4.0(2) . . . . ?
B4 C1 B1 B7 -66.5(2) . . . . ?
B4 C1 B2 B1 106.72(18) . . . . ?
B4 C1 B2 B3 -36.62(16) . . . . ?
B4 C1 B2 B7 67.0(2) . . . . ?
B4 C1 B2 B8 3.7(2) . . . . ?
B4 C1 B3 B2 142.08(16) . . . . ?
B4 C1 B3 B8 102.42(16) . . . . ?
B4 C1 B3 B9 39.95(14) . . . . ?
B4 C1 B5 B1 -142.86(15) . . . . ?
B4 C1 B5 B6 -102.83(16) . . . . ?
B4 C1 B5 B10 -39.56(14) . . . . ?
B4 B3 B8 B2 100.96(18) . . . . ?
B4 B3 B8 B7 63.7(2) . . . . ?
B4 B3 B8 B9 -37.62(15) . . . . ?
B4 B3 B8 B11 0.3(2) . . . . ?
B4 B3 B9 B8 137.91(16) . . . . ?
B4 B3 B9 B10 37.04(14) . . . . ?
B4 B3 B9 B11 99.96(16) . . . . ?
B4 B5 B6 B1 -100.70(17) . . . . ?
B4 B5 B6 B7 -62.85(18) . . . . ?
B4 B5 B6 B10 37.35(14) . . . . ?
B4 B5 B6 B11 0.95(19) . . . . ?
B4 B5 B10 B6 -138.08(15) . . . . ?
B4 B5 B10 B9 -37.22(14) . . . . ?
B4 B5 B10 B11 -101.32(15) . . . . ?
B4 B9 B10 B5 37.68(14) . . . . ?
B4 B9 B10 B6 100.90(16) . . . . ?
B4 B9 B10 B11 138.83(15) . . . . ?
B4 B9 B11 N1 -140.01(16) . . . . ?
B4 B9 B11 B6 1.39(19) . . . . ?
B4 B9 B11 B7 64.03(17) . . . . ?
B4 B9 B11 B8 101.48(16) . . . . ?
B4 B9 B11 B10 -36.34(14) . . . . ?
B4 B10 B11 N1 148.40(16) . . . . ?
B4 B10 B11 B6 -100.92(16) . . . . ?
B4 B10 B11 B7 -63.47(18) . . . . ?
B4 B10 B11 B8 -0.43(18) . . . . ?
B4 B10 B11 B9 36.81(14) . . . . ?
B5 C1 B1 B2 -141.97(16) . . . . ?
B5 C1 B1 B6 -40.26(14) . . . . ?
B5 C1 B1 B7 -102.78(16) . . . . ?
B5 C1 B2 B1 36.86(16) . . . . ?
B5 C1 B2 B3 -106.48(18) . . . . ?
B5 C1 B2 B7 -2.8(2) . . . . ?
B5 C1 B2 B8 -66.1(2) . . . . ?
B5 C1 B3 B2 105.94(17) . . . . ?
B5 C1 B3 B4 -36.14(16) . . . . ?
B5 C1 B3 B8 66.28(19) . . . . ?
B5 C1 B3 B9 3.8(2) . . . . ?
B5 C1 B4 B3 143.06(15) . . . . ?
B5 C1 B4 B9 103.14(16) . . . . ?
B5 C1 B4 B10 39.71(14) . . . . ?
B5 B1 B2 C1 -33.65(14) . . . . ?
B5 B1 B2 B3 -1.4(2) . . . . ?
B5 B1 B2 B7 100.99(16) . . . . ?
B5 B1 B2 B8 62.82(19) . . . . ?
B5 B1 B6 B7 -138.01(17) . . . . ?
B5 B1 B6 B10 -37.03(14) . . . . ?
B5 B1 B6 B11 -100.16(16) . . . . ?
B5 B1 B7 B2 -100.41(18) . . . . ?
B5 B1 B7 B6 37.67(15) . . . . ?
B5 B1 B7 B8 -63.1(2) . . . . ?
B5 B1 B7 B11 0.2(2) . . . . ?
B5 B4 B9 B3 100.60(17) . . . . ?
B5 B4 B9 B8 62.67(19) . . . . ?
B5 B4 B9 B10 -37.34(14) . . . . ?
B5 B4 B9 B11 -0.8(2) . . . . ?
B5 B4 B10 B6 37.39(14) . . . . ?
B5 B4 B10 B9 138.33(15) . . . . ?
B5 B4 B10 B11 101.18(15) . . . . ?
B5 B6 B7 B1 -37.59(15) . . . . ?
B5 B6 B7 B2 0.0(2) . . . . ?
B5 B6 B7 B8 62.83(18) . . . . ?
B5 B6 B7 B11 100.40(16) . . . . ?
B5 B6 B10 B4 -37.86(15) . . . . ?
B5 B6 B10 B9 -101.07(16) . . . . ?
B5 B6 B10 B11 -139.12(15) . . . . ?
B5 B6 B11 N1 140.32(16) . . . . ?
B5 B6 B11 B7 -101.39(16) . . . . ?
B5 B6 B11 B8 -64.05(17) . . . . ?
B5 B6 B11 B9 -1.44(19) . . . . ?
B5 B6 B11 B10 36.22(14) . . . . ?
B5 B10 B11 N1 -147.21(16) . . . . ?
B5 B10 B11 B6 -36.53(14) . . . . ?
B5 B10 B11 B7 0.92(19) . . . . ?
B5 B10 B11 B8 63.96(18) . . . . ?
B5 B10 B11 B9 101.20(16) . . . . ?
B6 B1 B2 C1 -97.17(16) . . . . ?
B6 B1 B2 B3 -64.94(19) . . . . ?
B6 B1 B2 B7 37.47(14) . . . . ?
B6 B1 B2 B8 -0.7(2) . . . . ?
B6 B1 B5 C1 133.98(16) . . . . ?
B6 B1 B5 B4 101.17(16) . . . . ?
B6 B1 B5 B10 38.11(15) . . . . ?
B6 B1 B7 B2 -138.08(16) . . . . ?
B6 B1 B7 B8 -100.81(15) . . . . ?
B6 B1 B7 B11 -37.51(14) . . . . ?
B6 B5 B10 B4 138.08(15) . . . . ?
B6 B5 B10 B9 100.86(15) . . . . ?
B6 B5 B10 B11 36.76(14) . . . . ?
B6 B7 B8 B2 -100.33(16) . . . . ?
B6 B7 B8 B3 -62.92(18) . . . . ?
B6 B7 B8 B9 -0.30(19) . . . . ?
B6 B7 B8 B11 37.66(13) . . . . ?
B6 B7 B11 N1 105.5(2) . . . . ?
B6 B7 B11 B8 -137.99(15) . . . . ?
B6 B7 B11 B9 -100.78(15) . . . . ?
B6 B7 B11 B10 -37.73(13) . . . . ?
B6 B10 B11 N1 -110.68(17) . . . . ?
B6 B10 B11 B7 37.45(13) . . . . ?
B6 B10 B11 B8 100.49(15) . . . . ?
B6 B10 B11 B9 137.73(15) . . . . ?
B7 B1 B2 C1 -134.64(15) . . . . ?
B7 B1 B2 B3 -102.41(16) . . . . ?
B7 B1 B2 B8 -38.17(14) . . . . ?
B7 B1 B5 C1 96.29(17) . . . . ?
B7 B1 B5 B4 63.5(2) . . . . ?
B7 B1 B5 B6 -37.69(15) . . . . ?
B7 B1 B5 B10 0.4(2) . . . . ?
B7 B1 B6 B5 138.01(17) . . . . ?
B7 B1 B6 B10 100.98(15) . . . . ?
B7 B1 B6 B11 37.85(14) . . . . ?
B7 B2 B3 C1 -95.88(17) . . . . ?
B7 B2 B3 B4 -62.3(2) . . . . ?
B7 B2 B3 B8 38.31(15) . . . . ?
B7 B2 B3 B9 1.2(2) . . . . ?
B7 B2 B8 B3 -137.93(15) . . . . ?
B7 B2 B8 B9 -101.32(15) . . . . ?
B7 B2 B8 B11 -37.51(13) . . . . ?
B7 B6 B10 B4 63.30(18) . . . . ?
B7 B6 B10 B5 101.16(16) . . . . ?
B7 B6 B10 B9 0.09(19) . . . . ?
B7 B6 B10 B11 -37.96(13) . . . . ?
B7 B6 B11 N1 -118.28(18) . . . . ?
B7 B6 B11 B8 37.35(13) . . . . ?
B7 B6 B11 B9 99.95(15) . . . . ?
B7 B6 B11 B10 137.61(15) . . . . ?
B7 B8 B9 B3 -99.86(16) . . . . ?
B7 B8 B9 B4 -62.19(18) . . . . ?
B7 B8 B9 B10 0.36(19) . . . . ?
B7 B8 B9 B11 37.79(13) . . . . ?
B7 B8 B11 N1 115.8(2) . . . . ?
B7 B8 B11 B6 -37.15(13) . . . . ?
B7 B8 B11 B9 -137.84(15) . . . . ?
B7 B8 B11 B10 -100.38(14) . . . . ?
B8 B2 B3 C1 -134.19(16) . . . . ?
B8 B2 B3 B4 -100.56(16) . . . . ?
B8 B2 B3 B9 -37.08(14) . . . . ?
B8 B2 B7 B1 137.98(15) . . . . ?
B8 B2 B7 B6 100.92(15) . . . . ?
B8 B2 B7 B11 37.42(13) . . . . ?
B8 B3 B4 C1 -96.59(17) . . . . ?
B8 B3 B4 B5 -63.9(2) . . . . ?
B8 B3 B4 B9 37.69(15) . . . . ?
B8 B3 B4 B10 -0.6(2) . . . . ?
B8 B3 B9 B4 -137.91(16) . . . . ?
B8 B3 B9 B10 -100.87(15) . . . . ?
B8 B3 B9 B11 -37.95(14) . . . . ?
B8 B7 B11 N1 -116.5(2) . . . . ?
B8 B7 B11 B6 137.99(15) . . . . ?
B8 B7 B11 B9 37.22(13) . . . . ?
B8 B7 B11 B10 100.26(15) . . . . ?
B8 B9 B10 B4 -101.18(16) . . . . ?
B8 B9 B10 B5 -63.49(18) . . . . ?
B8 B9 B10 B6 -0.28(19) . . . . ?
B8 B9 B10 B11 37.65(13) . . . . ?
B8 B9 B11 N1 118.52(18) . . . . ?
B8 B9 B11 B6 -100.08(15) . . . . ?
B8 B9 B11 B7 -37.44(13) . . . . ?
B8 B9 B11 B10 -137.82(15) . . . . ?
B9 B3 B4 C1 -134.27(16) . . . . ?
B9 B3 B4 B5 -101.63(16) . . . . ?
B9 B3 B4 B10 -38.28(15) . . . . ?
B9 B3 B8 B2 138.59(16) . . . . ?
B9 B3 B8 B7 101.28(15) . . . . ?
B9 B3 B8 B11 37.94(14) . . . . ?
B9 B4 B5 C1 -96.35(16) . . . . ?
B9 B4 B5 B1 -63.45(19) . . . . ?
B9 B4 B5 B6 -0.1(2) . . . . ?
B9 B4 B5 B10 37.94(14) . . . . ?
B9 B4 B10 B5 -138.33(15) . . . . ?
B9 B4 B10 B6 -100.94(15) . . . . ?
B9 B4 B10 B11 -37.15(14) . . . . ?
B9 B8 B11 N1 -106.3(2) . . . . ?
B9 B8 B11 B6 100.70(15) . . . . ?
B9 B8 B11 B7 137.84(15) . . . . ?
B9 B8 B11 B10 37.47(13) . . . . ?
B9 B10 B11 N1 111.59(17) . . . . ?
B9 B10 B11 B6 -137.73(15) . . . . ?
B9 B10 B11 B7 -100.28(15) . . . . ?
B9 B10 B11 B8 -37.24(14) . . . . ?
B10 B4 B5 C1 -134.29(15) . . . . ?
B10 B4 B5 B1 -101.39(16) . . . . ?
B10 B4 B5 B6 -38.02(14) . . . . ?
B10 B4 B9 B3 137.94(16) . . . . ?
B10 B4 B9 B8 100.01(15) . . . . ?
B10 B4 B9 B11 36.53(14) . . . . ?
B10 B5 B6 B1 -138.05(16) . . . . ?
B10 B5 B6 B7 -100.20(16) . . . . ?
B10 B5 B6 B11 -36.40(14) . . . . ?
B10 B6 B7 B1 -100.29(16) . . . . ?
B10 B6 B7 B2 -62.67(18) . . . . ?
B10 B6 B7 B8 0.13(19) . . . . ?
B10 B6 B7 B11 37.69(13) . . . . ?
B10 B6 B11 N1 104.10(17) . . . . ?
B10 B6 B11 B7 -137.61(15) . . . . ?
B10 B6 B11 B8 -100.26(14) . . . . ?
B10 B6 B11 B9 -37.66(13) . . . . ?
B10 B9 B11 N1 -103.67(17) . . . . ?
B10 B9 B11 B6 37.73(13) . . . . ?
B10 B9 B11 B7 100.37(14) . . . . ?
B10 B9 B11 B8 137.82(15) . . . . ?
B11 N1 C2 C3 176.39(18) . . . . ?
B11 N1 C2 C7 -4.4(3) . . . . ?
B11 B6 B7 B1 -137.98(15) . . . . ?
B11 B6 B7 B2 -100.36(16) . . . . ?
B11 B6 B7 B8 -37.57(13) . . . . ?
B11 B6 B10 B4 101.26(15) . . . . ?
B11 B6 B10 B5 139.12(15) . . . . ?
B11 B6 B10 B9 38.05(13) . . . . ?
B11 B7 B8 B2 -137.99(15) . . . . ?
B11 B7 B8 B3 -100.58(15) . . . . ?
B11 B7 B8 B9 -37.96(13) . . . . ?
B11 B8 B9 B3 -137.65(15) . . . . ?
B11 B8 B9 B4 -99.98(15) . . . . ?
B11 B8 B9 B10 -37.43(13) . . . . ?
B11 B9 B10 B4 -138.83(15) . . . . ?
B11 B9 B10 B5 -101.14(15) . . . . ?
B11 B9 B10 B6 -37.93(13) . . . . ?
C8 N2 C10 C11 -59.4(2) . . . . ?
C8 N2 C14 C15 179.8(2) . . . . ?
C8 N2 C12 C13 59.2(2) . . . . ?
C10 N2 C8 C9 -60.0(2) . . . . ?
C10 N2 C14 C15 58.9(2) . . . . ?
C10 N2 C12 C13 -179.90(17) . . . . ?
C14 N2 C8 C9 178.85(17) . . . . ?
C14 N2 C10 C11 58.8(3) . . . . ?
C14 N2 C12 C13 -58.6(2) . . . . ?
C12 N2 C8 C9 58.4(2) . . . . ?
C12 N2 C10 C11 179.8(2) . . . . ?
C12 N2 C14 C15 -59.7(2) . . . . ?
